data_2221922
loop_
_publ_author_name
'Gowda, B. Thimme'
'Foro, Sabine'
'Nirmala, P. G.'
'Terao, Hiromitsu'
'Fuess, Hartmut'

_publ_section_title
;
 4-Methyl-<i>N</i>-phenylbenzenesulfonamide
;
_journal_coeditor_code BQ2138
_journal_issue 6
_journal_name_full 'Acta Crystallographica Section E'
_journal_page_first o1219
_journal_paper_doi 10.1107/S1600536809016377
_journal_volume 65
_journal_year 2009
_chemical_formula_iupac 'C13 H13 N O2 S'
_chemical_formula_moiety 'C13 H13 N O2 S'
_chemical_formula_sum 'C13 H13 N O2 S'
_chemical_formula_weight 247.30
_chemical_name_systematic
;
4-Methyl-<i>N</i>-phenylbenzenesulfonamide
;
_space_group_IT_number 14
_symmetry_cell_setting monoclinic
_symmetry_space_group_name_Hall '-P 2ybc'
_symmetry_space_group_name_H-M 'P 1 21/c 1'
_atom_sites_solution_hydrogens geom
_atom_sites_solution_primary direct
_atom_sites_solution_secondary difmap
_audit_creation_method SHELXL-97
_cell_angle_alpha 90.00
_cell_angle_beta 113.200(2)
_cell_angle_gamma 90.00
_cell_formula_units_Z 4
_cell_length_a 8.770(2)
_cell_length_b 9.768(2)
_cell_length_c 16.234(5)
_cell_measurement_reflns_used 25
_cell_measurement_temperature 299(2)
_cell_measurement_theta_max 20.74
_cell_measurement_theta_min 5.42
_cell_volume 1278.2(6)
_computing_cell_refinement 'CAD-4-PC (Enraf--Nonius, 1996)'
_computing_data_collection 'CAD-4-PC (Enraf--Nonius, 1996)'
_computing_data_reduction 'REDU4 (Stoe & Cie, 1987)'
_computing_molecular_graphics 'PLATON (Spek, 2009)'
_computing_publication_material 'SHELXL97 (Sheldrick, 2008)'
_computing_structure_refinement 'SHELXL97 (Sheldrick, 2008)'
_computing_structure_solution 'SHELXS97 (Sheldrick, 2008)'
_diffrn_ambient_temperature 299(2)
_diffrn_measured_fraction_theta_full 1.000
_diffrn_measured_fraction_theta_max 1.000
_diffrn_measurement_device_type 'Enraf--Nonius CAD-4'
_diffrn_measurement_method \w/2\q
_diffrn_radiation_monochromator graphite
_diffrn_radiation_source 'fine-focus sealed tube'
_diffrn_radiation_type CuK\a
_diffrn_radiation_wavelength 1.54180
_diffrn_reflns_av_R_equivalents 0.0958
_diffrn_reflns_av_sigmaI/netI 0.0657
_diffrn_reflns_limit_h_max 10
_diffrn_reflns_limit_h_min -3
_diffrn_reflns_limit_k_max 0
_diffrn_reflns_limit_k_min -11
_diffrn_reflns_limit_l_max 19
_diffrn_reflns_limit_l_min -19
_diffrn_reflns_number 3091
_diffrn_reflns_theta_full 66.90
_diffrn_reflns_theta_max 66.90
_diffrn_reflns_theta_min 5.41
_diffrn_standards_decay_% 2.0
_diffrn_standards_interval_time 120
_diffrn_standards_number 3
_exptl_absorpt_coefficient_mu 2.168
_exptl_absorpt_correction_T_max 0.4203
_exptl_absorpt_correction_T_min 0.3360
_exptl_absorpt_correction_type psi-scan
_exptl_absorpt_process_details '(North <i>et al.</i>,  1968)'
_exptl_crystal_colour colourless
_exptl_crystal_density_diffrn 1.285
_exptl_crystal_density_method 'not measured'
_exptl_crystal_description prism
_exptl_crystal_F_000 520
_exptl_crystal_size_max 0.55
_exptl_crystal_size_mid 0.50
_exptl_crystal_size_min 0.40
_refine_diff_density_max 0.471
_refine_diff_density_min -0.504
_refine_ls_extinction_coef 0.060(5)
_refine_ls_extinction_expression Fc^*^=kFc[1+0.001xFc^2^\l^3^/sin(2\q)]^-1/4^
_refine_ls_extinction_method '(SHELXL97; Sheldrick, 2008)'
_refine_ls_goodness_of_fit_ref 1.096
_refine_ls_hydrogen_treatment mixed
_refine_ls_matrix_type full
_refine_ls_number_parameters 159
_refine_ls_number_reflns 2278
_refine_ls_number_restraints 0
_refine_ls_restrained_S_all 1.096
_refine_ls_R_factor_all 0.0776
_refine_ls_R_factor_gt 0.0706
_refine_ls_shift/su_max 0.023
_refine_ls_shift/su_mean 0.001
_refine_ls_structure_factor_coef Fsqd
_refine_ls_weighting_details 'calc w=1/[\s^2^(Fo^2^)+(0.1256P)^2^+0.4489P] where P=(Fo^2^+2Fc^2^)/3'
_refine_ls_weighting_scheme calc
_refine_ls_wR_factor_gt 0.2105
_refine_ls_wR_factor_ref 0.2174
_reflns_number_gt 2041
_reflns_number_total 2278
_reflns_threshold_expression I>2\s(I)
_cod_data_source_file bq2138.cif
_cod_data_source_block I
_cod_original_sg_symbol_H-M 'P 21/c'
_cod_database_code 2221922
_cod_database_fobs_code 2221922

loop_
_symmetry_equiv_pos_as_xyz
'x, y, z'
'-x, y+1/2, -z+1/2'
'-x, -y, -z'
'x, -y-1/2, z-1/2'

loop_
_atom_site_type_symbol
_atom_site_label
_atom_site_fract_x
_atom_site_fract_y
_atom_site_fract_z
_atom_site_U_iso_or_equiv
_atom_site_adp_type
_atom_site_calc_flag
_atom_site_refinement_flags
_atom_site_occupancy
_atom_site_disorder_assembly
_atom_site_disorder_group
C C1 0.3623(4) 0.2024(3) 0.4713(2) 0.0641(7) Uani d . 1 . .
C C2 0.2930(5) 0.0780(4) 0.4369(2) 0.0810(9) Uani d . 1 . .
H H2 0.2768 0.0535 0.3787 0.097 Uiso calc R 1 . .
C C3 0.2480(5) -0.0098(4) 0.4897(3) 0.0929(11) Uani d . 1 . .
H H3 0.2037 -0.0949 0.4670 0.112 Uiso calc R 1 . .
C C4 0.2669(4) 0.0254(4) 0.5752(3) 0.0866(11) Uani d . 1 . .
C C5 0.3360(5) 0.1527(5) 0.6073(3) 0.0881(11) Uani d . 1 . .
H H5 0.3495 0.1790 0.6648 0.106 Uiso calc R 1 . .
C C6 0.3838(4) 0.2390(4) 0.5571(2) 0.0799(9) Uani d . 1 . .
H H6 0.4313 0.3230 0.5804 0.096 Uiso calc R 1 . .
C C7 0.1172(4) 0.4284(3) 0.3472(2) 0.0708(8) Uani d . 1 . .
C C8 0.0374(5) 0.3408(4) 0.2771(3) 0.0855(10) Uani d . 1 . .
H H8 0.0972 0.2892 0.2519 0.103 Uiso calc R 1 . .
C C9 -0.1321(5) 0.3311(5) 0.2450(3) 0.0982(13) Uani d . 1 . .
H H9 -0.1867 0.2712 0.1981 0.118 Uiso calc R 1 . .
C C10 -0.2223(5) 0.4065(6) 0.2800(4) 0.1095(16) Uani d . 1 . .
H H10 -0.3372 0.3987 0.2570 0.131 Uiso calc R 1 . .
C C11 -0.1428(6) 0.4932(6) 0.3488(4) 0.1133(16) Uani d . 1 . .
H H11 -0.2042 0.5457 0.3725 0.136 Uiso calc R 1 . .
C C12 0.0292(5) 0.5048(4) 0.3844(3) 0.0899(11) Uani d . 1 . .
H H12 0.0833 0.5631 0.4324 0.108 Uiso calc R 1 . .
C C13 0.2197(7) -0.0689(6) 0.6336(4) 0.1236(18) Uani d . 1 . .
H H13A 0.1824 -0.1544 0.6032 0.148 Uiso calc R 1 . .
H H13B 0.1322 -0.0283 0.6468 0.148 Uiso calc R 1 . .
H H13C 0.3142 -0.0845 0.6884 0.148 Uiso calc R 1 . .
N N1 0.2939(3) 0.4457(3) 0.3838(2) 0.0762(8) Uani d . 1 . .
H H1N 0.318(5) 0.497(5) 0.423(3) 0.091 Uiso d . 1 . .
O O1 0.5798(3) 0.3739(3) 0.45932(19) 0.0863(8) Uani d . 1 . .
O O2 0.4014(3) 0.2496(3) 0.32444(16) 0.0858(8) Uani d . 1 . .
S S1 0.42133(9) 0.31592(8) 0.40573(5) 0.0689(4) Uani d . 1 . .

loop_
_atom_site_aniso_label
_atom_site_aniso_U_11
_atom_site_aniso_U_22
_atom_site_aniso_U_33
_atom_site_aniso_U_12
_atom_site_aniso_U_13
_atom_site_aniso_U_23
C1 0.0670(15) 0.0712(17) 0.0583(16) 0.0062(12) 0.0292(13) -0.0007(13)
C2 0.104(2) 0.077(2) 0.071(2) -0.0127(17) 0.0435(18) -0.0128(16)
C3 0.111(3) 0.077(2) 0.103(3) -0.0077(19) 0.055(2) 0.001(2)
C4 0.091(2) 0.095(2) 0.091(2) 0.029(2) 0.054(2) 0.029(2)
C5 0.103(2) 0.106(3) 0.066(2) 0.017(2) 0.0442(18) 0.0030(19)
C6 0.095(2) 0.086(2) 0.0664(19) 0.0000(17) 0.0399(17) -0.0132(16)
C7 0.0718(17) 0.0718(18) 0.0711(18) -0.0004(13) 0.0305(14) 0.0198(14)
C8 0.089(2) 0.091(2) 0.076(2) -0.0102(18) 0.0330(18) 0.0057(18)
C9 0.084(2) 0.106(3) 0.090(3) -0.013(2) 0.019(2) 0.019(2)
C10 0.079(2) 0.121(4) 0.114(4) -0.003(2) 0.023(2) 0.038(3)
C11 0.094(3) 0.127(4) 0.128(4) 0.030(3) 0.054(3) 0.028(3)
C12 0.090(2) 0.088(2) 0.095(3) 0.0093(18) 0.0404(19) 0.008(2)
C13 0.143(4) 0.120(4) 0.140(4) 0.033(3) 0.090(3) 0.052(3)
N1 0.0754(16) 0.0734(17) 0.0824(19) -0.0075(12) 0.0341(14) -0.0006(13)
O1 0.0727(13) 0.0901(16) 0.1026(18) -0.0101(11) 0.0414(12) -0.0152(14)
O2 0.1054(17) 0.0989(18) 0.0709(14) -0.0013(14) 0.0541(13) -0.0068(12)
S1 0.0721(6) 0.0749(6) 0.0691(6) -0.0036(3) 0.0379(4) -0.0048(3)

loop_
_atom_type_symbol
_atom_type_description
_atom_type_scat_dispersion_real
_atom_type_scat_dispersion_imag
_atom_type_scat_source
C C 0.0181 0.0091 'International Tables Vol C Tables 4.2.6.8 and 6.1.1.4'
H H 0.0000 0.0000 'International Tables Vol C Tables 4.2.6.8 and 6.1.1.4'
N N 0.0311 0.0180 'International Tables Vol C Tables 4.2.6.8 and 6.1.1.4'
O O 0.0492 0.0322 'International Tables Vol C Tables 4.2.6.8 and 6.1.1.4'
S S 0.3331 0.5567 'International Tables Vol C Tables 4.2.6.8 and 6.1.1.4'

loop_
_geom_angle_atom_site_label_1
_geom_angle_atom_site_label_2
_geom_angle_atom_site_label_3
_geom_angle_site_symmetry_1
_geom_angle_site_symmetry_3
_geom_angle
_geom_angle_publ_flag
C2 C1 C6 . . 120.1(3) ?
C2 C1 S1 . . 120.2(2) ?
C6 C1 S1 . . 119.7(3) ?
C1 C2 C3 . . 119.2(3) ?
C1 C2 H2 . . 120.4 ?
C3 C2 H2 . . 120.4 ?
C2 C3 C4 . . 121.5(4) ?
C2 C3 H3 . . 119.2 ?
C4 C3 H3 . . 119.2 ?
C3 C4 C5 . . 117.6(3) ?
C3 C4 C13 . . 122.3(5) ?
C5 C4 C13 . . 120.1(4) ?
C6 C5 C4 . . 121.7(3) ?
C6 C5 H5 . . 119.2 ?
C4 C5 H5 . . 119.2 ?
C5 C6 C1 . . 119.9(4) ?
C5 C6 H6 . . 120.1 ?
C1 C6 H6 . . 120.1 ?
C12 C7 C8 . . 120.7(3) ?
C12 C7 N1 . . 117.2(3) ?
C8 C7 N1 . . 122.0(3) ?
C9 C8 C7 . . 118.7(4) ?
C9 C8 H8 . . 120.7 ?
C7 C8 H8 . . 120.7 ?
C10 C9 C8 . . 121.8(5) ?
C10 C9 H9 . . 119.1 ?
C8 C9 H9 . . 119.1 ?
C11 C10 C9 . . 119.2(4) ?
C11 C10 H10 . . 120.4 ?
C9 C10 H10 . . 120.4 ?
C10 C11 C12 . . 121.0(5) ?
C10 C11 H11 . . 119.5 ?
C12 C11 H11 . . 119.5 ?
C7 C12 C11 . . 118.6(4) ?
C7 C12 H12 . . 120.7 ?
C11 C12 H12 . . 120.7 ?
C4 C13 H13A . . 109.5 ?
C4 C13 H13B . . 109.5 ?
H13A C13 H13B . . 109.5 ?
C4 C13 H13C . . 109.5 ?
H13A C13 H13C . . 109.5 ?
H13B C13 H13C . . 109.5 ?
C7 N1 S1 . . 122.3(2) ?
C7 N1 H1N . . 109(3) ?
S1 N1 H1N . . 113(3) ?
O2 S1 O1 . . 118.69(15) ?
O2 S1 N1 . . 109.20(17) ?
O1 S1 N1 . . 104.00(16) ?
O2 S1 C1 . . 108.57(15) ?
O1 S1 C1 . . 109.23(16) ?
N1 S1 C1 . . 106.47(14) ?

loop_
_geom_bond_atom_site_label_1
_geom_bond_atom_site_label_2
_geom_bond_site_symmetry_2
_geom_bond_distance
_geom_bond_publ_flag
C1 C2 . 1.374(5) ?
C1 C6 . 1.378(4) ?
C1 S1 . 1.750(3) ?
C2 C3 . 1.375(5) ?
C2 H2 . 0.9300 ?
C3 C4 . 1.375(6) ?
C3 H3 . 0.9300 ?
C4 C5 . 1.392(6) ?
C4 C13 . 1.492(5) ?
C5 C6 . 1.349(5) ?
C5 H5 . 0.9300 ?
C6 H6 . 0.9300 ?
C7 C12 . 1.373(5) ?
C7 C8 . 1.375(5) ?
C7 N1 . 1.434(4) ?
C8 C9 . 1.371(5) ?
C8 H8 . 0.9300 ?
C9 C10 . 1.358(7) ?
C9 H9 . 0.9300 ?
C10 C11 . 1.355(8) ?
C10 H10 . 0.9300 ?
C11 C12 . 1.391(6) ?
C11 H11 . 0.9300 ?
C12 H12 . 0.9300 ?
C13 H13A . 0.9600 ?
C13 H13B . 0.9600 ?
C13 H13C . 0.9600 ?
N1 S1 . 1.633(3) ?
N1 H1N . 0.77(4) ?
O1 S1 . 1.434(2) ?
O2 S1 . 1.418(2) ?

loop_
_geom_hbond_atom_site_label_D
_geom_hbond_atom_site_label_H
_geom_hbond_atom_site_label_A
_geom_hbond_site_symmetry_A
_geom_hbond_distance_DH
_geom_hbond_distance_HA
_geom_hbond_distance_DA
_geom_hbond_angle_DHA
N1 H1N O1 3_666 0.77(4) 2.17(5) 2.932(4) 172(4)

loop_
_geom_torsion_atom_site_label_1
_geom_torsion_atom_site_label_2
_geom_torsion_atom_site_label_3
_geom_torsion_atom_site_label_4
_geom_torsion_site_symmetry_1
_geom_torsion_site_symmetry_2
_geom_torsion_site_symmetry_3
_geom_torsion_site_symmetry_4
_geom_torsion
_geom_torsion_publ_flag
C6 C1 C2 C3 . . . . -0.9(5) ?
S1 C1 C2 C3 . . . . 179.8(3) ?
C1 C2 C3 C4 . . . . 1.6(6) ?
C2 C3 C4 C5 . . . . -1.0(6) ?
C2 C3 C4 C13 . . . . -179.6(4) ?
C3 C4 C5 C6 . . . . -0.3(5) ?
C13 C4 C5 C6 . . . . 178.3(4) ?
C4 C5 C6 C1 . . . . 1.0(6) ?
C2 C1 C6 C5 . . . . -0.3(5) ?
S1 C1 C6 C5 . . . . 178.9(3) ?
C12 C7 C8 C9 . . . . -0.1(5) ?
N1 C7 C8 C9 . . . . -179.2(3) ?
C7 C8 C9 C10 . . . . 0.7(6) ?
C8 C9 C10 C11 . . . . -0.4(7) ?
C9 C10 C11 C12 . . . . -0.6(7) ?
C8 C7 C12 C11 . . . . -0.9(6) ?
N1 C7 C12 C11 . . . . 178.3(4) ?
C10 C11 C12 C7 . . . . 1.3(7) ?
C12 C7 N1 S1 . . . . 135.5(3) ?
C8 C7 N1 S1 . . . . -45.3(4) ?
C7 N1 S1 O2 . . . . 65.5(3) ?
C7 N1 S1 O1 . . . . -166.9(3) ?
C7 N1 S1 C1 . . . . -51.6(3) ?
C2 C1 S1 O2 . . . . -6.3(3) ?
C6 C1 S1 O2 . . . . 174.5(2) ?
C2 C1 S1 O1 . . . . -137.1(3) ?
C6 C1 S1 O1 . . . . 43.7(3) ?
C2 C1 S1 N1 . . . . 111.2(3) ?
C6 C1 S1 N1 . . . . -68.0(3) ?

loop_
_cod_related_entry_id
_cod_related_entry_database
_cod_related_entry_code
1 ChemSpider 2362
